data_9000311
loop_
_publ_author_name
'Prince, E.'
'Donnay, G.'
'Martin, R. F.'

_publ_section_title
;
 Neutron diffraction refinement of an ordered orthoclase structure
;
_journal_name_full 'American Mineralogist'
_journal_page_first 500
_journal_page_last 507
_journal_volume 58
_journal_year 1973
_chemical_formula_sum 'Al K O8 Si3'
_chemical_name_mineral Orthoclase
_space_group_IT_number 12
_symmetry_space_group_name_Hall '-C 2y'
_symmetry_space_group_name_H-M 'C 1 2/m 1'
_cell_angle_alpha 90
_cell_angle_beta 116.073
_cell_angle_gamma 90
_cell_formula_units_Z 4
_cell_length_a 8.5632
_cell_length_b 12.963
_cell_length_c 7.2099
_cell_volume 718.887
_exptl_crystal_density_diffrn 2.572
_cod_original_formula_sum 'Si3 Al K O8'
_cod_database_code 9000311

loop_
_symmetry_equiv_pos_as_xyz
x,y,z
1/2+x,1/2+y,z
x,-y,z
1/2+x,1/2-y,z
-x,y,-z
1/2-x,1/2+y,-z
-x,-y,-z
1/2-x,1/2-y,-z

loop_
_atom_site_aniso_label
_atom_site_aniso_U_11
_atom_site_aniso_U_22
_atom_site_aniso_U_33
_atom_site_aniso_U_12
_atom_site_aniso_U_13
_atom_site_aniso_U_23
Si1 0.01748 0.01254 0.01190 -0.00291 0.00747 -0.00190
Al1 0.01748 0.01254 0.01190 -0.00291 0.00747 -0.00190
Si2 0.01748 0.01203 0.01393 0.00025 0.00697 0.00038
K 0.01900 0.03040 0.02533 0.00000 0.00659 0.00000
OA(1) 0.02698 0.01950 0.02381 0.00000 0.01203 0.00000
OA(2) 0.02457 0.01228 0.01938 0.00000 0.00418 0.00000
OB 0.02761 0.03103 0.02824 -0.00304 0.01862 0.00203
OC 0.02102 0.01773 0.02216 -0.00380 0.00811 -0.00456
OD 0.02419 0.02026 0.01266 0.00177 0.00291 0.00165

loop_
_atom_site_label
_atom_site_fract_x
_atom_site_fract_y
_atom_site_fract_z
_atom_site_occupancy
_atom_site_type_symbol
_atom_site_attached_hydrogens
Si1 0.00950 0.18420 0.22470 0.50000 Si 0
Al1 0.00950 0.18420 0.22470 0.50000 Al 0
Si2 0.70850 0.11760 0.34460 1.00000 Si 0
K 0.28400 0.00000 0.13880 1.00000 K 0
OA(1) 0.00000 0.14510 0.00000 1.00000 O 0
OA(2) 0.63650 0.00000 0.28530 1.00000 O 0
OB 0.82560 0.14590 0.22790 1.00000 O 0
OC 0.03530 0.31180 0.25990 1.00000 O 0
OD 0.18180 0.12520 0.40800 1.00000 O 0

loop_
_cod_changelog_entry_id
_cod_changelog_entry_author
_cod_changelog_entry_date
_cod_changelog_entry_text
1
;cod-tools version 3.8.0
Id: cif_guess_AMCSD_atom_types 9581 2023-05-17 12:35:41Z saulius
;
2023-05-23T09:13:33+03:00
;Derived atom types and hydrogen counts
from atom names that follow the AMCSD naming convention
(Wat == water, O-H == hydroxyl).
;
